data_1504899
loop_
_publ_author_name
'Bridgwood, Katy L.'
'Tzschucke, C. Christoph'
'O'Brien, Matthew'
'Wittrock, Sven'
'Goodman, Jonathan M.'
'Davies, John E.'
'Logan, Angus W. J.'
'H\"uttl, Matthias R M'
'Ley, Steven V.'

_publ_section_title
;
 Enantiopure 2-substituted glyceraldehyde derivatives by aza-Claisen
 rearrangement or C-alkylation of enamines.
;
_journal_issue 20
_journal_name_full 'Organic letters'
_journal_page_first 4537
_journal_page_last 4540
_journal_paper_doi 10.1021/ol8018242
_journal_volume 10
_journal_year 2008
_chemical_absolute_configuration
;
 Flack parameter -0.004(7)
;
_chemical_formula_moiety 'C18 H32 N O4 +, Br -'
_chemical_formula_sum 'C18 H32 Br N O4'
_chemical_formula_weight 406.36
_chemical_name_systematic
; 
 ? 
;
_space_group_IT_number 4
_symmetry_cell_setting monoclinic
_symmetry_space_group_name_Hall 'P 2yb'
_symmetry_space_group_name_H-M 'P 1 21 1'
_atom_sites_solution_hydrogens geom
_atom_sites_solution_primary direct
_atom_sites_solution_secondary difmap
_audit_creation_method SHELXL-97
_cell_angle_alpha 90.00
_cell_angle_beta 110.1510(10)
_cell_angle_gamma 90.00
_cell_formula_units_Z 2
_cell_length_a 7.9067(2)
_cell_length_b 12.6246(3)
_cell_length_c 10.7306(3)
_cell_measurement_reflns_used 6279
_cell_measurement_temperature 180(2)
_cell_measurement_theta_max 32.03
_cell_measurement_theta_min 1.00
_cell_volume 1005.55(5)
_computing_cell_refinement 'HKL Scalepack (Otwinowski & Minor 1997)'
_computing_data_collection 'Collect (Nonius B.V. 1998)'
_computing_data_reduction
;
 HKL Denzo and Scalepack (Otwinowski & Minor 1997)
;
_computing_publication_material 'SHELXL-97 (Sheldrick 1997)'
_computing_structure_refinement 'SHELXL-97 (Sheldrick 1997)'
_computing_structure_solution 'SIR-92 (Altomare et al. 1994)'
_diffrn_ambient_temperature 180(2)
_diffrn_measured_fraction_theta_full 0.992
_diffrn_measured_fraction_theta_max 0.992
_diffrn_measurement_device_type 'Nonius Kappa CCD'
_diffrn_measurement_method 'Thin slice \w and \f scans'
_diffrn_radiation_source 'fine-focus sealed tube'
_diffrn_radiation_type MoK\a
_diffrn_radiation_wavelength 0.71073
_diffrn_reflns_av_R_equivalents 0.0295
_diffrn_reflns_av_sigmaI/netI 0.0404
_diffrn_reflns_limit_h_max 11
_diffrn_reflns_limit_h_min -11
_diffrn_reflns_limit_k_max 17
_diffrn_reflns_limit_k_min -18
_diffrn_reflns_limit_l_max 15
_diffrn_reflns_limit_l_min -14
_diffrn_reflns_number 8633
_diffrn_reflns_theta_full 32.02
_diffrn_reflns_theta_max 32.02
_diffrn_reflns_theta_min 3.81
_exptl_absorpt_coefficient_mu 2.064
_exptl_absorpt_correction_T_max 0.634
_exptl_absorpt_correction_T_min 0.490
_exptl_absorpt_correction_type multi-scan
_exptl_absorpt_process_details
;
multi-scan from symmetry-related measurements 
 Sortav (Blessing 1995)
;
_exptl_crystal_colour colourless
_exptl_crystal_density_diffrn 1.342
_exptl_crystal_density_method 'not measured'
_exptl_crystal_description block
_exptl_crystal_F_000 428
_exptl_crystal_size_max 0.46
_exptl_crystal_size_mid 0.35
_exptl_crystal_size_min 0.23
_refine_diff_density_max 0.620
_refine_diff_density_min -0.644
_refine_diff_density_rms 0.062
_refine_ls_abs_structure_details 'Flack H D (1983), Acta Cryst. A39, 876-881'
_refine_ls_abs_structure_Flack -0.004(7)
_refine_ls_extinction_method none
_refine_ls_goodness_of_fit_ref 1.066
_refine_ls_hydrogen_treatment constr
_refine_ls_matrix_type full
_refine_ls_number_parameters 222
_refine_ls_number_reflns 6265
_refine_ls_number_restraints 1
_refine_ls_restrained_S_all 1.066
_refine_ls_R_factor_all 0.0422
_refine_ls_R_factor_gt 0.0344
_refine_ls_shift/su_max 0.001
_refine_ls_shift/su_mean 0.000
_refine_ls_structure_factor_coef Fsqd
_refine_ls_weighting_details 'calc w=1/[\s^2^(Fo^2^)+(0.0381P)^2^+0.2436P] where P=(Fo^2^+2Fc^2^)/3'
_refine_ls_weighting_scheme calc
_refine_ls_wR_factor_gt 0.0797
_refine_ls_wR_factor_ref 0.0843
_reflns_number_gt 5675
_reflns_number_total 6265
_reflns_threshold_expression >2sigma(I)
_cod_data_source_file ol8018242_si_001.cif
_cod_data_source_block sl0738
_cod_original_cell_volume 1005.55(4)
_cod_original_sg_symbol_H-M P2(1)
_cod_database_code 1504899

loop_
_symmetry_equiv_pos_as_xyz
'x, y, z'
'-x, y+1/2, -z'

loop_
_atom_site_label
_atom_site_type_symbol
_atom_site_fract_x
_atom_site_fract_y
_atom_site_fract_z
_atom_site_U_iso_or_equiv
_atom_site_adp_type
_atom_site_occupancy
_atom_site_symmetry_multiplicity
_atom_site_calc_flag
_atom_site_refinement_flags
Br1 Br 0.76240(3) 0.57318(2) 0.02914(2) 0.03206(6) Uani 1 1 d .
N1 N 0.6223(2) 0.86171(13) 0.20531(16) 0.0206(3) Uani 1 1 d .
O1 O 1.1255(2) 0.70841(13) 0.55263(16) 0.0308(3) Uani 1 1 d .
O2 O 0.7840(2) 0.81524(12) 0.48589(13) 0.0233(3) Uani 1 1 d .
O3 O 1.1138(2) 0.89297(14) 0.54103(18) 0.0315(3) Uani 1 1 d .
O4 O 0.8849(2) 0.71288(13) 0.67823(16) 0.0312(3) Uani 1 1 d .
C1 C 0.9702(3) 0.67443(17) 0.4443(2) 0.0289(4) Uani 1 1 d .
H1A H 0.9143 0.6136 0.4736 0.035 Uiso 1 1 calc R
H1B H 1.0090 0.6499 0.3707 0.035 Uiso 1 1 calc R
C2 C 0.8327(3) 0.76011(16) 0.3942(2) 0.0223(4) Uani 1 1 d .
C3 C 0.7565(3) 0.77825(17) 0.26441(19) 0.0222(3) Uani 1 1 d .
H3 H 0.7913 0.7342 0.2056 0.027 Uiso 1 1 calc R
C5 C 1.2450(3) 0.8014(2) 0.7541(2) 0.0379(5) Uani 1 1 d .
H5A H 1.3615 0.7817 0.7474 0.057 Uiso 1 1 calc R
H5B H 1.2115 0.7496 0.8096 0.057 Uiso 1 1 calc R
H5C H 1.2541 0.8718 0.7941 0.057 Uiso 1 1 calc R
C6 C 1.1026(3) 0.80276(18) 0.6167(2) 0.0264(4) Uani 1 1 d .
C7 C 0.9094(3) 0.80836(17) 0.62123(19) 0.0244(4) Uani 1 1 d .
C8 C 0.8724(3) 0.90618(19) 0.6891(2) 0.0314(4) Uani 1 1 d .
H8A H 0.7428 0.9115 0.6728 0.047 Uiso 1 1 calc R
H8B H 0.9125 0.9692 0.6537 0.047 Uiso 1 1 calc R
H8C H 0.9378 0.9013 0.7848 0.047 Uiso 1 1 calc R
C9 C 1.2801(4) 0.9059(3) 0.5197(4) 0.0541(8) Uani 1 1 d .
H9A H 1.2674 0.9607 0.4525 0.081 Uiso 1 1 calc R
H9B H 1.3143 0.8388 0.4891 0.081 Uiso 1 1 calc R
H9C H 1.3735 0.9270 0.6030 0.081 Uiso 1 1 calc R
C10 C 0.7162(4) 0.6960(2) 0.6945(3) 0.0402(6) Uani 1 1 d .
H10A H 0.7085 0.6224 0.7210 0.060 Uiso 1 1 calc R
H10B H 0.6187 0.7102 0.6104 0.060 Uiso 1 1 calc R
H10C H 0.7048 0.7437 0.7632 0.060 Uiso 1 1 calc R
C11 C 0.4533(3) 0.85337(17) 0.2432(2) 0.0240(4) Uani 1 1 d .
H11A H 0.4906 0.8548 0.3412 0.029 Uiso 1 1 calc R
H11B H 0.3783 0.9170 0.2091 0.029 Uiso 1 1 calc R
C12 C 0.3381(3) 0.75701(18) 0.1936(2) 0.0290(4) Uani 1 1 d .
C13 C 0.3995(5) 0.6511(2) 0.2567(3) 0.0489(7) Uani 1 1 d .
H13A H 0.2984 0.6012 0.2292 0.073 Uiso 1 1 calc R
H13B H 0.4431 0.6586 0.3535 0.073 Uiso 1 1 calc R
H13C H 0.4971 0.6245 0.2286 0.073 Uiso 1 1 calc R
C14 C 0.1788(3) 0.7695(2) 0.0977(3) 0.0416(6) Uani 1 1 d .
H14A H 0.1008 0.7104 0.0676 0.062 Uiso 1 1 calc R
H14B H 0.1433 0.8373 0.0595 0.062 Uiso 1 1 calc R
C15 C 0.5654(3) 0.85593(18) 0.05493(19) 0.0241(4) Uani 1 1 d .
H15A H 0.5241 0.7831 0.0257 0.029 Uiso 1 1 calc R
H15B H 0.4625 0.9045 0.0152 0.029 Uiso 1 1 calc R
C16 C 0.7157(3) 0.8850(2) 0.0044(2) 0.0292(4) Uani 1 1 d .
H16A H 0.6676 0.8867 -0.0939 0.035 Uiso 1 1 calc R
H16B H 0.8100 0.8296 0.0318 0.035 Uiso 1 1 calc R
C17 C 0.8005(3) 0.9919(2) 0.0556(3) 0.0354(5) Uani 1 1 d .
H17A H 0.9050 1.0043 0.0267 0.042 Uiso 1 1 calc R
H17B H 0.7116 1.0491 0.0186 0.042 Uiso 1 1 calc R
C18 C 0.8614(3) 0.99353(19) 0.2062(3) 0.0337(5) Uani 1 1 d .
H18A H 0.9559 0.9393 0.2432 0.040 Uiso 1 1 calc R
H18B H 0.9134 1.0637 0.2395 0.040 Uiso 1 1 calc R
C19 C 0.7034(3) 0.97135(16) 0.2514(2) 0.0259(4) Uani 1 1 d .
H19A H 0.6099 1.0262 0.2151 0.031 Uiso 1 1 calc R
H19B H 0.7439 0.9751 0.3495 0.031 Uiso 1 1 calc R

loop_
_atom_site_aniso_label
_atom_site_aniso_U_11
_atom_site_aniso_U_22
_atom_site_aniso_U_33
_atom_site_aniso_U_23
_atom_site_aniso_U_13
_atom_site_aniso_U_12
Br1 0.03696(10) 0.02412(9) 0.03562(10) -0.00655(11) 0.01319(7) -0.00565(11)
N1 0.0222(7) 0.0179(7) 0.0197(7) -0.0009(6) 0.0047(6) -0.0004(6)
O1 0.0283(8) 0.0309(8) 0.0278(7) -0.0022(6) 0.0027(6) 0.0107(6)
O2 0.0262(6) 0.0234(7) 0.0178(6) -0.0008(5) 0.0045(5) 0.0050(5)
O3 0.0297(8) 0.0301(8) 0.0354(9) 0.0014(7) 0.0120(7) -0.0006(6)
O4 0.0363(8) 0.0282(8) 0.0291(8) 0.0093(6) 0.0113(7) 0.0050(6)
C1 0.0337(11) 0.0218(10) 0.0257(10) -0.0025(8) 0.0033(8) 0.0076(8)
C2 0.0251(9) 0.0192(9) 0.0218(8) -0.0018(7) 0.0069(7) 0.0023(7)
C3 0.0243(9) 0.0191(9) 0.0216(8) -0.0020(7) 0.0058(7) 0.0017(7)
C5 0.0307(11) 0.0465(16) 0.0280(10) -0.0040(10) -0.0009(9) 0.0051(10)
C6 0.0263(9) 0.0274(10) 0.0231(9) -0.0020(8) 0.0057(7) 0.0031(7)
C7 0.0279(9) 0.0255(9) 0.0169(8) -0.0006(7) 0.0038(7) 0.0034(7)
C8 0.0376(11) 0.0293(11) 0.0269(10) -0.0069(8) 0.0106(9) 0.0019(9)
C9 0.0414(15) 0.060(2) 0.071(2) 0.0061(16) 0.0308(15) -0.0017(14)
C10 0.0479(14) 0.0356(13) 0.0436(14) 0.0055(11) 0.0242(12) -0.0005(11)
C11 0.0252(9) 0.0244(9) 0.0234(9) 0.0002(7) 0.0096(7) 0.0021(7)
C12 0.0288(10) 0.0297(11) 0.0312(10) -0.0009(8) 0.0136(8) -0.0044(8)
C13 0.0570(18) 0.0315(13) 0.0484(15) 0.0084(12) 0.0056(13) -0.0111(12)
C14 0.0268(10) 0.0380(13) 0.0560(16) -0.0037(12) 0.0092(11) -0.0049(9)
C15 0.0239(9) 0.0280(10) 0.0179(8) -0.0011(7) 0.0039(7) -0.0013(7)
C16 0.0298(10) 0.0333(11) 0.0264(9) 0.0019(9) 0.0121(8) -0.0005(8)
C17 0.0341(11) 0.0330(12) 0.0423(13) 0.0070(10) 0.0171(10) -0.0060(9)
C18 0.0294(11) 0.0260(11) 0.0415(13) -0.0013(9) 0.0069(9) -0.0070(9)
C19 0.0292(10) 0.0181(9) 0.0260(9) -0.0028(7) 0.0038(8) -0.0034(7)

loop_
_atom_type_symbol
_atom_type_description
_atom_type_scat_dispersion_real
_atom_type_scat_dispersion_imag
_atom_type_scat_source
C C 0.0033 0.0016 'International Tables Vol C Tables 4.2.6.8 and 6.1.1.4'
H H 0.0000 0.0000 'International Tables Vol C Tables 4.2.6.8 and 6.1.1.4'
N N 0.0061 0.0033 'International Tables Vol C Tables 4.2.6.8 and 6.1.1.4'
O O 0.0106 0.0060 'International Tables Vol C Tables 4.2.6.8 and 6.1.1.4'
Br Br -0.2901 2.4595 'International Tables Vol C Tables 4.2.6.8 and 6.1.1.4'

loop_
_geom_angle_atom_site_label_1
_geom_angle_atom_site_label_2
_geom_angle_atom_site_label_3
_geom_angle
C3 N1 C15 109.14(15)
C3 N1 C11 113.71(16)
C15 N1 C11 108.24(15)
C3 N1 C19 110.30(15)
C15 N1 C19 108.86(16)
C11 N1 C19 106.47(15)
C6 O1 C1 115.30(16)
C2 O2 C7 115.22(16)
C6 O3 C9 115.3(2)
C7 O4 C10 117.50(19)
O1 C1 C2 112.83(17)
O1 C1 H1A 109.0
C2 C1 H1A 109.0
O1 C1 H1B 109.0
C2 C1 H1B 109.0
H1A C1 H1B 107.8
C3 C2 O2 121.86(19)
C3 C2 C1 120.68(19)
O2 C2 C1 117.42(18)
C2 C3 N1 124.83(18)
C2 C3 H3 117.6
N1 C3 H3 117.6
C6 C5 H5A 109.5
C6 C5 H5B 109.5
H5A C5 H5B 109.5
C6 C5 H5C 109.5
H5A C5 H5C 109.5
H5B C5 H5C 109.5
O1 C6 O3 110.69(17)
O1 C6 C5 106.59(19)
O3 C6 C5 113.2(2)
O1 C6 C7 110.26(18)
O3 C6 C7 103.78(17)
C5 C6 C7 112.37(18)
O4 C7 O2 109.90(17)
O4 C7 C8 114.54(18)
O2 C7 C8 104.74(17)
O4 C7 C6 105.18(17)
O2 C7 C6 108.21(16)
C8 C7 C6 114.17(19)
C7 C8 H8A 109.5
C7 C8 H8B 109.5
H8A C8 H8B 109.5
C7 C8 H8C 109.5
H8A C8 H8C 109.5
H8B C8 H8C 109.5
O3 C9 H9A 109.5
O3 C9 H9B 109.5
H9A C9 H9B 109.5
O3 C9 H9C 109.5
H9A C9 H9C 109.5
H9B C9 H9C 109.5
O4 C10 H10A 109.5
O4 C10 H10B 109.5
H10A C10 H10B 109.5
O4 C10 H10C 109.5
H10A C10 H10C 109.5
H10B C10 H10C 109.5
C12 C11 N1 116.12(17)
C12 C11 H11A 108.3
N1 C11 H11A 108.3
C12 C11 H11B 108.3
N1 C11 H11B 108.3
H11A C11 H11B 107.4
C14 C12 C13 121.7(2)
C14 C12 C11 118.3(2)
C13 C12 C11 119.9(2)
C12 C13 H13A 109.5
C12 C13 H13B 109.5
H13A C13 H13B 109.5
C12 C13 H13C 109.5
H13A C13 H13C 109.5
H13B C13 H13C 109.5
C12 C14 H14A 120.0
C12 C14 H14B 120.0
H14A C14 H14B 120.0
C16 C15 N1 112.83(16)
C16 C15 H15A 109.0
N1 C15 H15A 109.0
C16 C15 H15B 109.0
N1 C15 H15B 109.0
H15A C15 H15B 107.8
C15 C16 C17 112.85(19)
C15 C16 H16A 109.0
C17 C16 H16A 109.0
C15 C16 H16B 109.0
C17 C16 H16B 109.0
H16A C16 H16B 107.8
C18 C17 C16 109.57(19)
C18 C17 H17A 109.8
C16 C17 H17A 109.8
C18 C17 H17B 109.8
C16 C17 H17B 109.8
H17A C17 H17B 108.2
C19 C18 C17 110.12(19)
C19 C18 H18A 109.6
C17 C18 H18A 109.6
C19 C18 H18B 109.6
C17 C18 H18B 109.6
H18A C18 H18B 108.1
C18 C19 N1 111.30(18)
C18 C19 H19A 109.4
N1 C19 H19A 109.4
C18 C19 H19B 109.4
N1 C19 H19B 109.4
H19A C19 H19B 108.0

loop_
_geom_bond_atom_site_label_1
_geom_bond_atom_site_label_2
_geom_bond_distance
N1 C3 1.475(3)
N1 C15 1.520(2)
N1 C11 1.528(3)
N1 C19 1.534(3)
O1 C6 1.418(3)
O1 C1 1.435(3)
O2 C2 1.364(2)
O2 C7 1.452(2)
O3 C6 1.419(3)
O3 C9 1.420(3)
O4 C7 1.395(3)
O4 C10 1.420(3)
C1 C2 1.496(3)
C1 H1A 0.9900
C1 H1B 0.9900
C2 C3 1.333(3)
C3 H3 0.9500
C5 C6 1.516(3)
C5 H5A 0.9800
C5 H5B 0.9800
C5 H5C 0.9800
C6 C7 1.547(3)
C7 C8 1.513(3)
C8 H8A 0.9800
C8 H8B 0.9800
C8 H8C 0.9800
C9 H9A 0.9800
C9 H9B 0.9800
C9 H9C 0.9800
C10 H10A 0.9800
C10 H10B 0.9800
C10 H10C 0.9800
C11 C12 1.503(3)
C11 H11A 0.9900
C11 H11B 0.9900
C12 C14 1.333(3)
C12 C13 1.502(4)
C13 H13A 0.9800
C13 H13B 0.9800
C13 H13C 0.9800
C14 H14A 0.9500
C14 H14B 0.9500
C15 C16 1.512(3)
C15 H15A 0.9900
C15 H15B 0.9900
C16 C17 1.522(4)
C16 H16A 0.9900
C16 H16B 0.9900
C17 C18 1.519(4)
C17 H17A 0.9900
C17 H17B 0.9900
C18 C19 1.514(3)
C18 H18A 0.9900
C18 H18B 0.9900
C19 H19A 0.9900
C19 H19B 0.9900

loop_
_geom_torsion_atom_site_label_1
_geom_torsion_atom_site_label_2
_geom_torsion_atom_site_label_3
_geom_torsion_atom_site_label_4
_geom_torsion
C6 O1 C1 C2 16.8(3)
C7 O2 C2 C3 -163.7(2)
C7 O2 C2 C1 18.8(3)
O1 C1 C2 C3 133.9(2)
O1 C1 C2 O2 -48.7(3)
O2 C2 C3 N1 3.7(3)
C1 C2 C3 N1 -178.9(2)
C15 N1 C3 C2 -179.0(2)
C11 N1 C3 C2 -58.1(3)
C19 N1 C3 C2 61.4(3)
C1 O1 C6 O3 -78.4(2)
C1 O1 C6 C5 158.1(2)
C1 O1 C6 C7 35.9(2)
C9 O3 C6 O1 -60.7(3)
C9 O3 C6 C5 58.9(3)
C9 O3 C6 C7 -179.0(2)
C10 O4 C7 O2 -63.5(2)
C10 O4 C7 C8 54.0(3)
C10 O4 C7 C6 -179.79(19)
C2 O2 C7 O4 -79.6(2)
C2 O2 C7 C8 156.91(18)
C2 O2 C7 C6 34.8(2)
O1 C6 C7 O4 53.1(2)
O3 C6 C7 O4 171.66(16)
C5 C6 C7 O4 -65.7(2)
O1 C6 C7 O2 -64.3(2)
O3 C6 C7 O2 54.2(2)
C5 C6 C7 O2 176.90(19)
O1 C6 C7 C8 179.48(17)
O3 C6 C7 C8 -61.9(2)
C5 C6 C7 C8 60.7(3)
C3 N1 C11 C12 -65.2(2)
C15 N1 C11 C12 56.2(2)
C19 N1 C11 C12 173.13(17)
N1 C11 C12 C14 -109.1(2)
N1 C11 C12 C13 74.0(3)
C3 N1 C15 C16 -67.2(2)
C11 N1 C15 C16 168.57(18)
C19 N1 C15 C16 53.2(2)
N1 C15 C16 C17 -53.2(3)
C15 C16 C17 C18 54.2(3)
C16 C17 C18 C19 -57.7(3)
C17 C18 C19 N1 61.0(2)
C3 N1 C19 C18 62.2(2)
C15 N1 C19 C18 -57.5(2)
C11 N1 C19 C18 -173.97(17)

loop_
_cod_related_entry_id
_cod_related_entry_database
_cod_related_entry_code
1 ChemSpider 30651503
